data_1558193
loop_
_publ_author_name
'Bindi, Luca'
'Jaszczak, John A.'

_publ_section_title
;
 Richardsite, Zn2CuGaS4, A New Gallium-Essential Member of the Stannite
 Group from the Gem Mines near Merelani, Tanzania
;
_journal_issue 5
_journal_name_full Minerals
_journal_page_first 467
_journal_paper_doi 10.3390/min10050467
_journal_volume 10
_journal_year 2020
_chemical_formula_moiety 'Cu Ga S4 Zn2'
_chemical_formula_sum 'Cu Ga S4 Zn2'
_chemical_formula_weight 392.29
_chemical_name_common richardsite
_space_group_IT_number 121
_space_group_name_Hall 'I -4 2'
_space_group_name_H-M_alt 'I -4 2 m'
_symmetry_cell_setting tetragonal
_symmetry_space_group_name_H-M 'I -4 2 m'
_atom_sites_solution_primary direct
_atom_sites_solution_secondary difmap
_audit_creation_method SHELXL-97
_cell_angle_alpha 90.00
_cell_angle_beta 90.00
_cell_angle_gamma 90.00
_cell_formula_units_Z 2
_cell_length_a 5.3626(2)
_cell_length_b 5.3626(2)
_cell_length_c 10.5873(5)
_cell_measurement_reflns_used 155
_cell_measurement_temperature 299(2)
_cell_measurement_theta_max 14.7
_cell_measurement_theta_min 6.8
_cell_volume 304.46(2)
_computing_cell_refinement 'APEX3 (Bruker Inc., 2016)'
_computing_data_collection 'APEX3 (Bruker Inc., 2016)'
_computing_data_reduction 'APEX3 (Bruker Inc., 2016)'
_computing_molecular_graphics 'DIAMOND (Brandenburg, 2001)'
_computing_publication_material 'SHELXL-97 (Sheldrick, 2008)'
_computing_structure_refinement 'SHELXL-97 (Sheldrick, 2008)'
_computing_structure_solution 'SHELXS-97 (Sheldrick, 2008)'
_diffrn_ambient_temperature 299(2)
_diffrn_measured_fraction_theta_full 0.996
_diffrn_measured_fraction_theta_max 0.996
_diffrn_measurement_device_type 'Bruker D8 Venture'
_diffrn_measurement_method '\w scans'
_diffrn_radiation_monochromator graphite
_diffrn_radiation_source 'fine-focus sealed tube'
_diffrn_radiation_type MoK\a
_diffrn_radiation_wavelength 0.71073
_diffrn_reflns_av_R_equivalents 0.0429
_diffrn_reflns_av_sigmaI/netI 0.0384
_diffrn_reflns_limit_h_max 10
_diffrn_reflns_limit_h_min -11
_diffrn_reflns_limit_k_max 10
_diffrn_reflns_limit_k_min -11
_diffrn_reflns_limit_l_max 21
_diffrn_reflns_limit_l_min -20
_diffrn_reflns_number 6019
_diffrn_reflns_theta_full 46.99
_diffrn_reflns_theta_max 46.99
_diffrn_reflns_theta_min 3.85
_exptl_absorpt_coefficient_mu 16.835
_exptl_absorpt_correction_T_max 0.988
_exptl_absorpt_correction_T_min 0.925
_exptl_absorpt_correction_type multi-scan
_exptl_absorpt_process_details '(<i>ABSPACK</i>; Bruker Inc., 2016)'
_exptl_crystal_colour black
_exptl_crystal_density_diffrn 4.279
_exptl_crystal_density_method 'not measured'
_exptl_crystal_description block
_exptl_crystal_F_000 368
_exptl_crystal_size_max 0.055
_exptl_crystal_size_mid 0.041
_exptl_crystal_size_min 0.035
_refine_diff_density_max 1.104
_refine_diff_density_min -1.186
_refine_diff_density_rms 0.148
_refine_ls_abs_structure_details 'Flack H D (1983), Acta Cryst. A39, 876-881'
_refine_ls_abs_structure_Flack 0.05(2)
_refine_ls_extinction_coef 0.072(10)
_refine_ls_extinction_expression Fc^*^=kFc[1+0.001xFc^2^\l^3^/sin(2\q)]^-1/4^
_refine_ls_extinction_method SHELXL
_refine_ls_goodness_of_fit_ref 1.129
_refine_ls_matrix_type full
_refine_ls_number_parameters 14
_refine_ls_number_reflns 738
_refine_ls_number_restraints 0
_refine_ls_restrained_S_all 1.129
_refine_ls_R_factor_all 0.0332
_refine_ls_R_factor_gt 0.0284
_refine_ls_shift/su_max 0.000
_refine_ls_shift/su_mean 0.000
_refine_ls_structure_factor_coef Fsqd
_refine_ls_weighting_details 'calc w=1/[\s^2^(Fo^2^)+(0.0092P)^2^+0.2750P] where P=(Fo^2^+2Fc^2^)/3'
_refine_ls_weighting_scheme calc
_refine_ls_wR_factor_gt 0.0862
_refine_ls_wR_factor_ref 0.0895
_reflns_number_gt 655
_reflns_number_total 738
_reflns_threshold_expression >2sigma(I)
_cod_data_source_file minerals-796729-supplementary.cif
_cod_data_source_block richardsite
_cod_original_sg_symbol_H-M I-42m
_cod_database_code 1558193

loop_
_symmetry_equiv_pos_as_xyz
'x, y, z'
'x, -y, -z'
'-x, -y, z'
'-x, y, -z'
'-y, -x, z'
'-y, x, -z'
'y, -x, -z'
'y, x, z'
'x+1/2, y+1/2, z+1/2'
'x+1/2, -y+1/2, -z+1/2'
'-x+1/2, -y+1/2, z+1/2'
'-x+1/2, y+1/2, -z+1/2'
'-y+1/2, -x+1/2, z+1/2'
'-y+1/2, x+1/2, -z+1/2'
'y+1/2, -x+1/2, -z+1/2'
'y+1/2, x+1/2, z+1/2'

loop_
_atom_site_label
_atom_site_type_symbol
_atom_site_fract_x
_atom_site_fract_y
_atom_site_fract_z
_atom_site_U_iso_or_equiv
_atom_site_adp_type
_atom_site_occupancy
_atom_site_symmetry_multiplicity
_atom_site_calc_flag
_atom_site_refinement_flags
_atom_site_disorder_assembly
_atom_site_disorder_group
Zn Zn 0.0000 0.5000 0.2500 0.01187(13) Uani 1 4 d S . .
Ga Ga 0.0000 0.0000 0.0000 0.00993(13) Uani 1 8 d S . .
Cu Cu 0.0000 0.0000 0.5000 0.02108(12) Uani 1 8 d S . .
S S 0.75389(6) 0.75389(6) 0.87356(4) 0.01009(11) Uani 1 2 d S . .

loop_
_atom_site_aniso_label
_atom_site_aniso_U_11
_atom_site_aniso_U_22
_atom_site_aniso_U_33
_atom_site_aniso_U_23
_atom_site_aniso_U_13
_atom_site_aniso_U_12
Zn 0.01194(13) 0.01194(13) 0.01174(17) 0.000 0.000 0.000
Ga 0.01027(14) 0.01027(14) 0.00925(17) 0.000 0.000 0.000
Cu 0.02074(15) 0.02074(15) 0.0217(2) 0.000 0.000 0.000
S 0.01009(14) 0.01009(14) 0.0101(2) 0.00008(7) 0.00008(7) -0.00099(11)

loop_
_atom_type_symbol
_atom_type_description
_atom_type_scat_dispersion_real
_atom_type_scat_dispersion_imag
_atom_type_scat_source
Cu Cu 0.3201 1.2651 'International Tables Vol C Tables 4.2.6.8 and 6.1.1.4'
Ga Ga 0.2307 1.6083 'International Tables Vol C Tables 4.2.6.8 and 6.1.1.4'
S S 0.1246 0.1234 'International Tables Vol C Tables 4.2.6.8 and 6.1.1.4'
Zn Zn 0.2839 1.4301 'International Tables Vol C Tables 4.2.6.8 and 6.1.1.4'

loop_
_geom_angle_atom_site_label_1
_geom_angle_atom_site_label_2
_geom_angle_atom_site_label_3
_geom_angle
_geom_angle_site_symmetry_1
_geom_angle_site_symmetry_3
_geom_angle_publ_flag
S Zn S 110.798(19) 2_466 4_656 ?
S Zn S 108.812(10) 2_466 9_444 ?
S Zn S 108.812(10) 4_656 9_444 ?
S Zn S 108.812(10) 2_466 11_564 ?
S Zn S 108.812(10) 4_656 11_564 ?
S Zn S 110.798(19) 9_444 11_564 ?
S Ga S 109.857(12) 1_444 4_646 ?
S Ga S 109.857(12) 1_444 2_466 ?
S Ga S 108.70(2) 4_646 2_466 ?
S Ga S 108.70(2) 1_444 3_664 ?
S Ga S 109.857(12) 4_646 3_664 ?
S Ga S 109.857(12) 2_466 3_664 ?
S Cu S 110.38(2) 11_554 9_444 ?
S Cu S 109.017(11) 11_554 12_546 ?
S Cu S 109.017(11) 9_444 12_546 ?
S Cu S 109.017(11) 11_554 10_456 ?
S Cu S 109.017(11) 9_444 10_456 ?
S Cu S 110.38(2) 12_546 10_456 ?
Ga S Zn 109.961(13) 1_666 9 ?
Ga S Zn 109.961(13) 1_666 2_666 ?
Zn S Zn 110.777(19) 9 2_666 ?
Ga S Cu 109.542(19) 1_666 9 ?
Zn S Cu 108.278(13) 9 9 ?
Zn S Cu 108.278(13) 2_666 9 ?

loop_
_geom_bond_atom_site_label_1
_geom_bond_atom_site_label_2
_geom_bond_distance
_geom_bond_site_symmetry_2
_geom_bond_publ_flag
Zn S 2.3037(3) 2_466 ?
Zn S 2.3037(3) 4_656 ?
Zn S 2.3037(3) 9_444 ?
Zn S 2.3037(3) 11_564 ?
Ga S 2.2969(5) 1_444 ?
Ga S 2.2969(5) 4_646 ?
Ga S 2.2969(5) 2_466 ?
Ga S 2.2969(5) 3_664 ?
Cu S 2.3451(5) 11_554 ?
Cu S 2.3451(5) 9_444 ?
Cu S 2.3451(5) 12_546 ?
Cu S 2.3451(5) 10_456 ?
S Ga 2.2969(5) 1_666 ?
S Zn 2.3037(3) 9 ?
S Zn 2.3037(3) 2_666 ?
S Cu 2.3451(5) 9 ?
